data_4325893
loop_
_publ_author_name
'Gabriel E. B\"uchel'
'Iryna N. Stepanenko'
'Michaela Hejl'
'Michael A. Jakupec'
'Bernhard K. Keppler'
'Vladimir B. Arion'

_publ_section_title
;
 En Route to Osmium Analogues of KP1019: Synthesis, Structure,
 Spectroscopic Properties and Antiproliferative Activity of
 trans-[OsIVCl4(Hazole)2]
;
_journal_name_full 'Inorganic Chemistry'
_journal_page_first 7690
_journal_page_last 7697
_journal_paper_doi 10.1021/ic200728b
_journal_volume 50
_journal_year 2011
_chemical_formula_moiety 'C6 H8 Cl4 N4 Os, 2(C2 H6 O S)'
_chemical_formula_sum 'C10 H20 Cl4 N4 O2 Os S2'
_chemical_formula_weight 624.42
_chemical_name_systematic
; 
trans-tetrachlorido-bis(imidazole)osmium(IV) dimethylsulfoxide adduct 
;
_space_group_IT_number 14
_symmetry_cell_setting monoclinic
_symmetry_space_group_name_Hall '-P 2ybc'
_symmetry_space_group_name_H-M 'P 1 21/c 1'
_atom_sites_solution_hydrogens geom
_atom_sites_solution_primary direct
_atom_sites_solution_secondary difmap
_audit_creation_method SHELXL-97
_cell_angle_alpha 90.00
_cell_angle_beta 99.294(2)
_cell_angle_gamma 90.00
_cell_formula_units_Z 2
_cell_length_a 9.2546(3)
_cell_length_b 14.6087(5)
_cell_length_c 7.6323(3)
_cell_measurement_reflns_used 9921
_cell_measurement_temperature 100(2)
_cell_measurement_theta_max 29.95
_cell_measurement_theta_min 2.79
_cell_volume 1018.32(6)
_computing_structure_refinement 'SHELXL-97 (Sheldrick, 1997)'
_computing_structure_solution 'SHELXS-97 (Sheldrick, 1990)'
_diffrn_ambient_temperature 100(2)
_diffrn_measured_fraction_theta_full 0.955
_diffrn_measured_fraction_theta_max 0.955
_diffrn_radiation_monochromator graphite
_diffrn_radiation_source 'fine-focus sealed tube'
_diffrn_radiation_type MoK\a
_diffrn_radiation_wavelength 0.71073
_diffrn_reflns_av_R_equivalents 0.0558
_diffrn_reflns_av_sigmaI/netI 0.0238
_diffrn_reflns_limit_h_max 12
_diffrn_reflns_limit_h_min -12
_diffrn_reflns_limit_k_max 20
_diffrn_reflns_limit_k_min -20
_diffrn_reflns_limit_l_max 10
_diffrn_reflns_limit_l_min -10
_diffrn_reflns_number 66013
_diffrn_reflns_theta_full 30.14
_diffrn_reflns_theta_max 30.14
_diffrn_reflns_theta_min 2.63
_exptl_absorpt_coefficient_mu 7.001
_exptl_absorpt_correction_T_max 0.3349
_exptl_absorpt_correction_T_min 0.2735
_exptl_absorpt_correction_type multi-scan
_exptl_absorpt_process_details SADABS
_exptl_crystal_colour red
_exptl_crystal_density_diffrn 2.036
_exptl_crystal_description block
_exptl_crystal_F_000 600
_exptl_crystal_size_max 0.25
_exptl_crystal_size_mid 0.22
_exptl_crystal_size_min 0.20
_refine_diff_density_max 1.103
_refine_diff_density_min -0.645
_refine_diff_density_rms 0.127
_refine_ls_extinction_method none
_refine_ls_goodness_of_fit_ref 1.067
_refine_ls_hydrogen_treatment constr
_refine_ls_matrix_type full
_refine_ls_number_parameters 108
_refine_ls_number_reflns 2879
_refine_ls_number_restraints 0
_refine_ls_restrained_S_all 1.067
_refine_ls_R_factor_all 0.0288
_refine_ls_R_factor_gt 0.0205
_refine_ls_shift/su_max 0.001
_refine_ls_shift/su_mean 0.000
_refine_ls_structure_factor_coef Fsqd
_refine_ls_weighting_details 'calc w=1/[\s^2^(Fo^2^)+(0.0200P)^2^+1.3803P] where P=(Fo^2^+2Fc^2^)/3'
_refine_ls_weighting_scheme calc
_refine_ls_wR_factor_gt 0.0441
_refine_ls_wR_factor_ref 0.0462
_reflns_number_gt 2393
_reflns_number_total 2879
_reflns_threshold_expression >2sigma(I)
_cod_data_source_file ic200728b_si_002_2.cif
_cod_data_source_block gabu181a
_cod_database_code 4325893

loop_
_symmetry_equiv_pos_as_xyz
'x, y, z'
'-x, y+1/2, -z+1/2'
'-x, -y, -z'
'x, -y-1/2, z-1/2'

loop_
_atom_site_label
_atom_site_type_symbol
_atom_site_fract_x
_atom_site_fract_y
_atom_site_fract_z
_atom_site_U_iso_or_equiv
_atom_site_adp_type
_atom_site_occupancy
_atom_site_symmetry_multiplicity
_atom_site_calc_flag
_atom_site_refinement_flags
Os1 Os 0.5000 0.0000 0.5000 0.01271(5) Uani 1 2 d S
Cl1 Cl 0.27294(7) 0.02947(5) 0.32576(9) 0.02054(13) Uani 1 1 d .
Cl2 Cl 0.47132(7) 0.12829(4) 0.66886(8) 0.02000(13) Uani 1 1 d .
N1 N 0.6027(2) 0.08012(15) 0.3333(3) 0.0155(4) Uani 1 1 d .
C2 C 0.5598(3) 0.09250(18) 0.1523(3) 0.0172(5) Uani 1 1 d .
H2 H 0.4776 0.0648 0.0815 0.021 Uiso 1 1 calc R
C3 C 0.6553(3) 0.15083(19) 0.0935(3) 0.0193(5) Uani 1 1 d .
H3 H 0.6526 0.1715 -0.0249 0.023 Uiso 1 1 calc R
N4 N 0.7567(2) 0.17429(15) 0.2389(3) 0.0182(4) Uani 1 1 d .
H4 H 0.8314 0.2115 0.2386 0.022 Uiso 1 1 calc R
C5 C 0.7223(3) 0.13086(17) 0.3803(3) 0.0163(5) Uani 1 1 d .
H5 H 0.7754 0.1354 0.4974 0.020 Uiso 1 1 calc R
S1 S 0.03462(7) 0.35009(5) 0.38451(9) 0.01986(14) Uani 1 1 d .
O1 O -0.0343(2) 0.30056(13) 0.2163(2) 0.0222(4) Uani 1 1 d .
C6 C 0.1991(3) 0.28882(19) 0.4645(4) 0.0225(6) Uani 1 1 d .
H6A H 0.1747 0.2263 0.4962 0.034 Uiso 1 1 calc R
H6B H 0.2520 0.3198 0.5694 0.034 Uiso 1 1 calc R
H6C H 0.2608 0.2867 0.3716 0.034 Uiso 1 1 calc R
C7 C 0.1133(3) 0.4512(2) 0.3098(4) 0.0277(6) Uani 1 1 d .
H7A H 0.1763 0.4349 0.2230 0.042 Uiso 1 1 calc R
H7B H 0.1716 0.4823 0.4110 0.042 Uiso 1 1 calc R
H7C H 0.0352 0.4921 0.2541 0.042 Uiso 1 1 calc R

loop_
_atom_site_aniso_label
_atom_site_aniso_U_11
_atom_site_aniso_U_22
_atom_site_aniso_U_33
_atom_site_aniso_U_23
_atom_site_aniso_U_13
_atom_site_aniso_U_12
Os1 0.01119(7) 0.01381(7) 0.01282(7) -0.00006(5) 0.00104(5) -0.00105(5)
Cl1 0.0143(3) 0.0249(3) 0.0211(3) 0.0048(3) -0.0010(2) -0.0015(2)
Cl2 0.0226(3) 0.0176(3) 0.0204(3) -0.0035(2) 0.0054(2) -0.0016(2)
N1 0.0134(10) 0.0166(10) 0.0163(10) -0.0009(8) 0.0018(8) 0.0007(8)
C2 0.0187(12) 0.0162(12) 0.0159(12) -0.0002(10) 0.0003(9) 0.0004(10)
C3 0.0204(13) 0.0202(13) 0.0169(12) 0.0008(10) 0.0015(10) -0.0004(10)
N4 0.0185(11) 0.0162(11) 0.0199(11) 0.0001(8) 0.0032(9) -0.0030(8)
C5 0.0147(12) 0.0154(12) 0.0187(12) -0.0002(9) 0.0023(9) -0.0011(9)
S1 0.0162(3) 0.0206(3) 0.0232(3) -0.0017(3) 0.0045(2) -0.0025(3)
O1 0.0196(9) 0.0220(10) 0.0239(10) 0.0014(8) -0.0001(8) -0.0070(8)
C6 0.0203(13) 0.0221(14) 0.0237(14) 0.0028(11) -0.0008(11) -0.0022(11)
C7 0.0203(14) 0.0191(14) 0.0430(18) 0.0011(12) 0.0028(12) -0.0027(11)

loop_
_atom_type_symbol
_atom_type_description
_atom_type_scat_dispersion_real
_atom_type_scat_dispersion_imag
_atom_type_scat_source
C C 0.0033 0.0016 'International Tables Vol C Tables 4.2.6.8 and 6.1.1.4'
H H 0.0000 0.0000 'International Tables Vol C Tables 4.2.6.8 and 6.1.1.4'
N N 0.0061 0.0033 'International Tables Vol C Tables 4.2.6.8 and 6.1.1.4'
Cl Cl 0.1484 0.1585 'International Tables Vol C Tables 4.2.6.8 and 6.1.1.4'
Os Os -1.2165 7.6030 'International Tables Vol C Tables 4.2.6.8 and 6.1.1.4'
S S 0.1246 0.1234 'International Tables Vol C Tables 4.2.6.8 and 6.1.1.4'
O O 0.0106 0.0060 'International Tables Vol C Tables 4.2.6.8 and 6.1.1.4'

loop_
_geom_angle_atom_site_label_1
_geom_angle_atom_site_label_2
_geom_angle_atom_site_label_3
_geom_angle
_geom_angle_site_symmetry_1
_geom_angle_site_symmetry_3
N1 Os1 N1 180.00(10) . 3_656
N1 Os1 Cl2 89.41(6) . .
N1 Os1 Cl2 90.59(6) 3_656 .
N1 Os1 Cl2 90.59(6) . 3_656
N1 Os1 Cl2 89.41(6) 3_656 3_656
Cl2 Os1 Cl2 180.0 . 3_656
N1 Os1 Cl1 89.66(6) . 3_656
N1 Os1 Cl1 90.34(6) 3_656 3_656
Cl2 Os1 Cl1 90.33(2) . 3_656
Cl2 Os1 Cl1 89.67(2) 3_656 3_656
N1 Os1 Cl1 90.34(6) . .
N1 Os1 Cl1 89.66(6) 3_656 .
Cl2 Os1 Cl1 89.67(2) . .
Cl2 Os1 Cl1 90.33(2) 3_656 .
Cl1 Os1 Cl1 180.0 3_656 .
C5 N1 C2 106.7(2) . .
C5 N1 Os1 126.39(17) . .
C2 N1 Os1 126.92(17) . .
C3 C2 N1 108.4(2) . .
C3 C2 H2 125.8 . .
N1 C2 H2 125.8 . .
C2 C3 N4 106.6(2) . .
C2 C3 H3 126.7 . .
N4 C3 H3 126.7 . .
C5 N4 C3 108.2(2) . .
C5 N4 H4 125.9 . .
C3 N4 H4 125.9 . .
N1 C5 N4 110.1(2) . .
N1 C5 H5 125.0 . .
N4 C5 H5 125.0 . .
O1 S1 C7 105.16(13) . .
O1 S1 C6 105.55(12) . .
C7 S1 C6 98.93(13) . .
S1 C6 H6A 109.5 . .
S1 C6 H6B 109.5 . .
H6A C6 H6B 109.5 . .
S1 C6 H6C 109.5 . .
H6A C6 H6C 109.5 . .
H6B C6 H6C 109.5 . .
S1 C7 H7A 109.5 . .
S1 C7 H7B 109.5 . .
H7A C7 H7B 109.5 . .
S1 C7 H7C 109.5 . .
H7A C7 H7C 109.5 . .
H7B C7 H7C 109.5 . .

loop_
_geom_bond_atom_site_label_1
_geom_bond_atom_site_label_2
_geom_bond_distance
_geom_bond_site_symmetry_2
Os1 N1 2.069(2) .
Os1 N1 2.069(2) 3_656
Os1 Cl2 2.3139(6) .
Os1 Cl2 2.3139(6) 3_656
Os1 Cl1 2.3381(6) 3_656
Os1 Cl1 2.3381(6) .
N1 C5 1.333(3) .
N1 C2 1.386(3) .
C2 C3 1.355(4) .
C2 H2 0.9500 .
C3 N4 1.376(3) .
C3 H3 0.9500 .
N4 C5 1.334(3) .
N4 H4 0.8800 .
C5 H5 0.9500 .
S1 O1 1.5213(19) .
S1 C7 1.781(3) .
S1 C6 1.786(3) .
C6 H6A 0.9800 .
C6 H6B 0.9800 .
C6 H6C 0.9800 .
C7 H7A 0.9800 .
C7 H7B 0.9800 .
C7 H7C 0.9800 .

loop_
_geom_torsion_atom_site_label_1
_geom_torsion_atom_site_label_2
_geom_torsion_atom_site_label_3
_geom_torsion_atom_site_label_4
_geom_torsion
_geom_torsion_site_symmetry_1
Cl2 Os1 N1 C5 57.8(2) .
Cl2 Os1 N1 C5 -122.2(2) 3_656
Cl1 Os1 N1 C5 -32.6(2) 3_656
Cl1 Os1 N1 C5 147.4(2) .
Cl2 Os1 N1 C2 -121.3(2) .
Cl2 Os1 N1 C2 58.7(2) 3_656
Cl1 Os1 N1 C2 148.4(2) 3_656
Cl1 Os1 N1 C2 -31.6(2) .
C5 N1 C2 C3 0.0(3) .
Os1 N1 C2 C3 179.26(18) .
N1 C2 C3 N4 -0.1(3) .
C2 C3 N4 C5 0.1(3) .
C2 N1 C5 N4 0.0(3) .
Os1 N1 C5 N4 -179.23(16) .
C3 N4 C5 N1 0.0(3) .
